data_1530411
loop_
_publ_author_name
'Meunier, G.'
'Darriet, J.'
'Galy, J.'

_publ_section_title
;
 L'oxyde double Te V O4. II. Structure cristalline de Te V O4-beta -
 Relations structurales
;
_journal_name_full 'Journal of Solid State Chemistry'
_journal_page_first 67
_journal_page_last 73
_journal_volume 6
_journal_year 1973
_chemical_formula_sum 'O4 Te V'
_chemical_name_systematic 'Te (V O4)'
_space_group_IT_number 14
_symmetry_space_group_name_Hall '-P 2ybc'
_symmetry_space_group_name_H-M 'P 1 21/c 1'
_cell_angle_alpha 90
_cell_angle_beta 91.72
_cell_angle_gamma 90
_cell_formula_units_Z 4
_cell_length_a 4.379
_cell_length_b 13.502
_cell_length_c 5.446
_cell_volume 321.851
_citation_journal_id_ASTM JSSCBI
_cod_data_source_file Meunier_JSSCBI_1973_2.cif
_cod_data_source_block O4Te1V1
_cod_original_cell_volume 321.8511
_cod_original_formula_sum 'O4 Te1 V1'
_cod_database_code 1530411

loop_
_symmetry_equiv_pos_as_xyz
x,y,z
-x,y+1/2,-z+1/2
-x,-y,-z
x,-y-1/2,z-1/2

loop_
_atom_site_label
_atom_site_type_symbol
_atom_site_fract_x
_atom_site_fract_y
_atom_site_fract_z
_atom_site_occupancy
_atom_site_U_iso_or_equiv
O3 O-2 0.808 0.223 0.988 1 0.0
O4 O-2 0.749 0.08 0.37 1 0.0
V1 V+4 0.68 0.1604 0.661 1 0.0
Te1 Te+4 0.0411 0.3909 0.6428 1 0.0
O2 O-2 0.832 0.048 0.88 1 0.0
O1 O-2 0.313 0.167 0.674 1 0.0
